data_4028840
loop_
_publ_author_name
'Ming-Chang P. Yeh'
'Ming-Nan Lin'
'Ching-Hsien Hsu'
'Chia-Jung Liang'

_publ_section_title
;
 Syntheses of 3,4-Disubstituted Pyrroles and Furans via Lewis
 Acid-Promoted Semipinacol Rearrangement/Alkyne-Ketone Metathesis Reaction
 of (C)-2-N- or O-((3-Arylpropargyl)methyl)-Tethered
 3,5,5-Trimethyl-2,3-epoxycyclohexan-1-ones
;
_journal_name_full 'Journal of Organic Chemistry'
_journal_page_first 12381
_journal_page_last 12396
_journal_paper_doi 10.1021/jo402025z
_journal_volume 78
_journal_year 2013
_chemical_formula_moiety 'C23 H23 Cl2 N O3 S'
_chemical_formula_sum 'C23 H23 Cl2 N O3 S'
_chemical_formula_weight 464.38
_chemical_name_systematic
;
 ?
;
_space_group_IT_number 15
_symmetry_cell_setting monoclinic
_symmetry_space_group_name_Hall '-C 2yc'
_symmetry_space_group_name_H-M 'C 1 2/c 1'
_atom_sites_solution_hydrogens geom
_atom_sites_solution_primary direct
_atom_sites_solution_secondary difmap
_audit_creation_method SHELXL-97
_cell_angle_alpha 90.00
_cell_angle_beta 91.813(2)
_cell_angle_gamma 90.00
_cell_formula_units_Z 8
_cell_length_a 26.8945(5)
_cell_length_b 7.7214(2)
_cell_length_c 20.9187(5)
_cell_measurement_reflns_used 13632
_cell_measurement_temperature 200(2)
_cell_measurement_theta_max 25.028
_cell_measurement_theta_min 2.037
_cell_volume 4341.87(17)
_computing_cell_refinement 'HKL Scalepack (Otwinowski & Minor 1997)'
_computing_data_collection 'Collect (Nonius BV, 1997-2000)'
_computing_data_reduction 'HKL Denzo and Scalepack'
_computing_molecular_graphics 'Ortep-3 for Windows (Farrugia, 1997)'
_computing_publication_material 'WinGX publication routines (Farrugia, 1999)'
_computing_structure_refinement 'SHELXL-97 (Sheldrick, 1997)'
_computing_structure_solution 'SHELXS-86 (Sheldrick, 1986)'
_diffrn_ambient_temperature 200(2)
_diffrn_detector_area_resol_mean 9
_diffrn_measured_fraction_theta_full 0.994
_diffrn_measured_fraction_theta_max 0.994
_diffrn_measurement_device_type KappaCCD
_diffrn_measurement_method 'CCD rotation images, thick slices'
_diffrn_radiation_monochromator graphite
_diffrn_radiation_source 'fine-focus sealed tube'
_diffrn_radiation_type MoK\a
_diffrn_radiation_wavelength 0.71073
_diffrn_reflns_av_R_equivalents 0.0527
_diffrn_reflns_av_sigmaI/netI 0.0387
_diffrn_reflns_limit_h_max 31
_diffrn_reflns_limit_h_min -28
_diffrn_reflns_limit_k_max 8
_diffrn_reflns_limit_k_min -9
_diffrn_reflns_limit_l_max 24
_diffrn_reflns_limit_l_min -24
_diffrn_reflns_number 12147
_diffrn_reflns_theta_full 25.04
_diffrn_reflns_theta_max 25.04
_diffrn_reflns_theta_min 2.43
_exptl_absorpt_coefficient_mu 0.421
_exptl_absorpt_correction_T_max 0.971
_exptl_absorpt_correction_T_min 0.8723
_exptl_absorpt_correction_type multi-scan
_exptl_absorpt_process_details
;
 ?
;
_exptl_crystal_colour colorless
_exptl_crystal_density_diffrn 1.421
_exptl_crystal_description prism
_exptl_crystal_F_000 1936
_exptl_crystal_size_max 0.31
_exptl_crystal_size_mid 0.24
_exptl_crystal_size_min 0.15
_refine_diff_density_max 0.501
_refine_diff_density_min -0.528
_refine_diff_density_rms 0.136
_refine_ls_extinction_method none
_refine_ls_goodness_of_fit_ref 1.114
_refine_ls_hydrogen_treatment constr
_refine_ls_matrix_type full
_refine_ls_number_parameters 271
_refine_ls_number_reflns 3819
_refine_ls_number_restraints 0
_refine_ls_restrained_S_all 1.114
_refine_ls_R_factor_all 0.0526
_refine_ls_R_factor_gt 0.0402
_refine_ls_shift/su_max 0.001
_refine_ls_shift/su_mean 0.000
_refine_ls_structure_factor_coef Fsqd
_refine_ls_weighting_details 'calc w=1/[\s^2^(Fo^2^)+(0.0749P)^2^+2.8680P] where P=(Fo^2^+2Fc^2^)/3'
_refine_ls_weighting_scheme calc
_refine_ls_wR_factor_gt 0.1141
_refine_ls_wR_factor_ref 0.1303
_reflns_number_gt 3219
_reflns_number_total 3819
_reflns_threshold_expression >2sigma(I)
_cod_data_source_file jo402025z_si_004.cif
_cod_data_source_block 12883
_cod_original_sg_symbol_H-M 'C 2/c'
_cod_database_code 4028840

loop_
_symmetry_equiv_pos_as_xyz
'x, y, z'
'-x, y, -z+1/2'
'x+1/2, y+1/2, z'
'-x+1/2, y+1/2, -z+1/2'
'-x, -y, -z'
'x, -y, z-1/2'
'-x+1/2, -y+1/2, -z'
'x+1/2, -y+1/2, z-1/2'

loop_
_atom_site_label
_atom_site_type_symbol
_atom_site_fract_x
_atom_site_fract_y
_atom_site_fract_z
_atom_site_U_iso_or_equiv
_atom_site_adp_type
_atom_site_occupancy
_atom_site_symmetry_multiplicity
_atom_site_calc_flag
_atom_site_refinement_flags
C1 C 0.08127(8) 0.1518(3) 0.97029(10) 0.0302(5) Uani 1 1 d .
C2 C 0.02991(9) 0.1656(3) 0.96644(11) 0.0348(5) Uani 1 1 d .
H2 H 0.0116 0.1113 0.9324 0.042 Uiso 1 1 calc R
C3 C 0.00553(9) 0.2588(3) 1.01243(11) 0.0362(6) Uani 1 1 d .
H3 H -0.0297 0.2686 1.0097 0.043 Uiso 1 1 calc R
C4 C 0.03191(9) 0.3386(3) 1.06259(11) 0.0336(5) Uani 1 1 d .
C5 C 0.00482(11) 0.4322(4) 1.11395(13) 0.0479(7) Uani 1 1 d .
H5A H -0.0311 0.4263 1.1047 0.072 Uiso 1 1 calc R
H5B H 0.0154 0.5536 1.1153 0.072 Uiso 1 1 calc R
H5C H 0.0125 0.3777 1.1554 0.072 Uiso 1 1 calc R
C6 C 0.08350(9) 0.3270(3) 1.06434(11) 0.0384(6) Uani 1 1 d .
H6 H 0.1021 0.3841 1.0975 0.046 Uiso 1 1 calc R
C7 C 0.10830(9) 0.2341(3) 1.01872(11) 0.0365(6) Uani 1 1 d .
H7 H 0.1436 0.2268 1.0206 0.044 Uiso 1 1 calc R
C8 C 0.07830(8) 0.2074(3) 0.80918(11) 0.0326(5) Uani 1 1 d .
H8A H 0.0584 0.3015 0.8278 0.039 Uiso 1 1 calc R
H8B H 0.0566 0.1051 0.8021 0.039 Uiso 1 1 calc R
C9 C 0.10009(8) 0.2645(3) 0.74806(10) 0.0274(5) Uani 1 1 d .
C10 C 0.09554(8) 0.1917(3) 0.69055(11) 0.0299(5) Uani 1 1 d .
C11 C 0.12968(8) 0.2685(3) 0.64541(10) 0.0293(5) Uani 1 1 d .
C12 C 0.13687(9) 0.2321(3) 0.58141(11) 0.0372(6) Uani 1 1 d .
H12 H 0.1171 0.1479 0.5593 0.045 Uiso 1 1 calc R
C13 C 0.17373(10) 0.3225(4) 0.55073(11) 0.0416(6) Uani 1 1 d .
H13 H 0.1797 0.2994 0.5070 0.050 Uiso 1 1 calc R
C14 C 0.20165(10) 0.4453(3) 0.58306(11) 0.0389(6) Uani 1 1 d .
H14 H 0.2267 0.5059 0.5611 0.047 Uiso 1 1 calc R
C15 C 0.19425(9) 0.4832(3) 0.64699(11) 0.0318(5) Uani 1 1 d .
H15 H 0.2138 0.5691 0.6685 0.038 Uiso 1 1 calc R
C16 C 0.15781(8) 0.3933(3) 0.67891(10) 0.0269(5) Uani 1 1 d .
C17 C 0.13981(8) 0.4056(3) 0.74759(10) 0.0260(5) Uani 1 1 d .
C18 C 0.11692(9) 0.5854(3) 0.76176(11) 0.0321(5) Uani 1 1 d .
H18A H 0.0939 0.6181 0.7259 0.039 Uiso 1 1 calc R
H18B H 0.0973 0.5772 0.8009 0.039 Uiso 1 1 calc R
C19 C 0.15605(10) 0.7267(3) 0.77094(11) 0.0386(6) Uani 1 1 d .
H19A H 0.1731 0.7456 0.7302 0.046 Uiso 1 1 calc R
H19B H 0.1397 0.8365 0.7827 0.046 Uiso 1 1 calc R
C20 C 0.19425(10) 0.6770(3) 0.82302(12) 0.0398(6) Uani 1 1 d .
H20A H 0.1779 0.6721 0.8648 0.048 Uiso 1 1 calc R
H20B H 0.2206 0.7665 0.8259 0.048 Uiso 1 1 calc R
C21 C 0.21752(9) 0.5020(3) 0.80890(11) 0.0323(5) Uani 1 1 d .
H21 H 0.2354 0.5136 0.7679 0.039 Uiso 1 1 calc R
C22 C 0.17997(8) 0.3556(3) 0.80019(9) 0.0251(5) Uani 1 1 d .
C23 C 0.15477(8) 0.3105(3) 0.86351(10) 0.0293(5) Uani 1 1 d .
H23A H 0.1803 0.2799 0.8967 0.035 Uiso 1 1 calc R
H23B H 0.1358 0.4115 0.8787 0.035 Uiso 1 1 calc R
Cl1 Cl 0.05663(2) 0.02117(9) 0.67007(3) 0.0442(2) Uani 1 1 d .
Cl2 Cl 0.26337(2) 0.45063(10) 0.87070(3) 0.0491(2) Uani 1 1 d .
N1 N 0.12117(7) 0.1634(2) 0.85181(8) 0.0299(4) Uani 1 1 d .
O1 O 0.07968(7) -0.1007(2) 0.88807(8) 0.0479(5) Uani 1 1 d .
O2 O 0.16060(7) -0.0112(2) 0.93746(9) 0.0460(5) Uani 1 1 d .
O3 O 0.20664(5) 0.2071(2) 0.78017(7) 0.0297(4) Uani 1 1 d .
H3' H 0.1873 0.1004 0.7871 0.036 Uiso 1 1 d R
S1 S 0.11229(2) 0.03202(8) 0.91212(3) 0.03476(19) Uani 1 1 d .

loop_
_atom_site_aniso_label
_atom_site_aniso_U_11
_atom_site_aniso_U_22
_atom_site_aniso_U_33
_atom_site_aniso_U_23
_atom_site_aniso_U_13
_atom_site_aniso_U_12
C1 0.0375(13) 0.0241(11) 0.0298(11) 0.0009(9) 0.0121(9) -0.0026(9)
C2 0.0394(13) 0.0341(13) 0.0311(11) -0.0034(10) 0.0051(10) -0.0062(11)
C3 0.0334(13) 0.0363(14) 0.0394(13) 0.0005(11) 0.0104(10) -0.0016(10)
C4 0.0455(14) 0.0234(12) 0.0325(12) 0.0000(9) 0.0131(10) -0.0005(10)
C5 0.0602(17) 0.0401(15) 0.0446(15) -0.0057(12) 0.0205(13) 0.0019(13)
C6 0.0455(14) 0.0375(14) 0.0326(12) -0.0061(10) 0.0067(10) -0.0074(11)
C7 0.0348(13) 0.0385(14) 0.0366(12) -0.0027(11) 0.0081(10) -0.0039(11)
C8 0.0271(11) 0.0342(13) 0.0369(12) -0.0045(10) 0.0063(9) -0.0049(10)
C9 0.0232(10) 0.0275(12) 0.0315(11) -0.0018(9) 0.0026(8) 0.0014(9)
C10 0.0271(11) 0.0272(12) 0.0352(12) -0.0038(10) -0.0037(9) 0.0021(9)
C11 0.0328(12) 0.0282(12) 0.0269(11) -0.0001(9) -0.0014(9) 0.0065(9)
C12 0.0473(14) 0.0362(14) 0.0278(12) -0.0046(10) -0.0045(10) 0.0074(11)
C13 0.0547(16) 0.0468(16) 0.0235(11) -0.0017(11) 0.0049(10) 0.0134(13)
C14 0.0410(14) 0.0443(15) 0.0320(12) 0.0055(11) 0.0081(10) 0.0063(11)
C15 0.0338(12) 0.0334(13) 0.0287(11) -0.0009(10) 0.0051(9) 0.0021(10)
C16 0.0303(11) 0.0261(12) 0.0244(10) -0.0007(9) 0.0020(8) 0.0061(9)
C17 0.0274(11) 0.0245(11) 0.0264(10) -0.0040(9) 0.0050(8) -0.0009(9)
C18 0.0363(13) 0.0271(12) 0.0334(12) -0.0031(10) 0.0088(10) 0.0054(10)
C19 0.0543(16) 0.0231(12) 0.0391(13) -0.0029(10) 0.0134(11) 0.0027(11)
C20 0.0489(15) 0.0297(13) 0.0413(13) -0.0092(11) 0.0094(11) -0.0116(11)
C21 0.0322(12) 0.0347(14) 0.0301(11) -0.0045(10) 0.0037(9) -0.0072(10)
C22 0.0271(11) 0.0245(11) 0.0241(10) -0.0039(8) 0.0063(8) -0.0014(9)
C23 0.0321(12) 0.0302(12) 0.0259(11) -0.0029(9) 0.0053(9) -0.0038(10)
Cl1 0.0447(4) 0.0401(4) 0.0472(4) -0.0079(3) -0.0088(3) -0.0103(3)
Cl2 0.0410(4) 0.0570(5) 0.0486(4) -0.0056(3) -0.0100(3) -0.0119(3)
N1 0.0328(10) 0.0298(11) 0.0277(9) -0.0009(8) 0.0085(7) -0.0049(8)
O1 0.0679(13) 0.0285(10) 0.0489(10) -0.0091(8) 0.0283(9) -0.0151(9)
O2 0.0512(11) 0.0429(11) 0.0447(10) 0.0101(8) 0.0151(8) 0.0163(8)
O3 0.0285(8) 0.0267(8) 0.0342(8) -0.0040(6) 0.0056(6) 0.0030(6)
S1 0.0465(4) 0.0259(3) 0.0329(3) -0.0005(2) 0.0169(3) -0.0001(2)

loop_
_atom_type_symbol
_atom_type_description
_atom_type_scat_dispersion_real
_atom_type_scat_dispersion_imag
_atom_type_scat_source
C C 0.0033 0.0016 'International Tables Vol C Tables 4.2.6.8 and 6.1.1.4'
H H 0.0000 0.0000 'International Tables Vol C Tables 4.2.6.8 and 6.1.1.4'
Cl Cl 0.1484 0.1585 'International Tables Vol C Tables 4.2.6.8 and 6.1.1.4'
N N 0.0061 0.0033 'International Tables Vol C Tables 4.2.6.8 and 6.1.1.4'
O O 0.0106 0.0060 'International Tables Vol C Tables 4.2.6.8 and 6.1.1.4'
S S 0.1246 0.1234 'International Tables Vol C Tables 4.2.6.8 and 6.1.1.4'

loop_
_geom_angle_atom_site_label_1
_geom_angle_atom_site_label_2
_geom_angle_atom_site_label_3
_geom_angle
C7 C1 C2 120.5(2)
C7 C1 S1 119.89(18)
C2 C1 S1 119.60(18)
C3 C2 C1 119.6(2)
C3 C2 H2 120.2
C1 C2 H2 120.2
C2 C3 C4 120.9(2)
C2 C3 H3 119.6
C4 C3 H3 119.6
C6 C4 C3 118.5(2)
C6 C4 C5 121.2(2)
C3 C4 C5 120.3(2)
C4 C5 H5A 109.5
C4 C5 H5B 109.5
H5A C5 H5B 109.5
C4 C5 H5C 109.5
H5A C5 H5C 109.5
H5B C5 H5C 109.5
C7 C6 C4 121.2(2)
C7 C6 H6 119.4
C4 C6 H6 119.4
C1 C7 C6 119.4(2)
C1 C7 H7 120.3
C6 C7 H7 120.3
N1 C8 C9 105.42(17)
N1 C8 H8A 110.7
C9 C8 H8A 110.7
N1 C8 H8B 110.7
C9 C8 H8B 110.7
H8A C8 H8B 108.8
C10 C9 C8 128.6(2)
C10 C9 C17 109.91(19)
C8 C9 C17 120.74(18)
C9 C10 C11 111.8(2)
C9 C10 Cl1 125.75(19)
C11 C10 Cl1 122.45(17)
C12 C11 C16 122.2(2)
C12 C11 C10 130.5(2)
C16 C11 C10 107.24(19)
C13 C12 C11 117.9(2)
C13 C12 H12 121.0
C11 C12 H12 121.0
C14 C13 C12 120.5(2)
C14 C13 H13 119.8
C12 C13 H13 119.8
C13 C14 C15 121.8(2)
C13 C14 H14 119.1
C15 C14 H14 119.1
C16 C15 C14 118.8(2)
C16 C15 H15 120.6
C14 C15 H15 120.6
C15 C16 C11 118.8(2)
C15 C16 C17 131.9(2)
C11 C16 C17 109.27(19)
C9 C17 C16 101.74(17)
C9 C17 C18 110.85(17)
C16 C17 C18 111.92(18)
C9 C17 C22 106.69(17)
C16 C17 C22 114.33(17)
C18 C17 C22 110.82(17)
C19 C18 C17 112.85(19)
C19 C18 H18A 109.0
C17 C18 H18A 109.0
C19 C18 H18B 109.0
C17 C18 H18B 109.0
H18A C18 H18B 107.8
C20 C19 C18 110.9(2)
C20 C19 H19A 109.5
C18 C19 H19A 109.5
C20 C19 H19B 109.5
C18 C19 H19B 109.5
H19A C19 H19B 108.0
C19 C20 C21 110.92(19)
C19 C20 H20A 109.5
C21 C20 H20A 109.5
C19 C20 H20B 109.5
C21 C20 H20B 109.5
H20A C20 H20B 108.0
C22 C21 C20 114.00(19)
C22 C21 Cl2 111.02(16)
C20 C21 Cl2 109.41(16)
C22 C21 H21 107.4
C20 C21 H21 107.4
Cl2 C21 H21 107.4
O3 C22 C21 107.14(17)
O3 C22 C23 107.99(17)
C21 C22 C23 111.83(17)
O3 C22 C17 109.55(16)
C21 C22 C17 109.98(18)
C23 C22 C17 110.26(17)
N1 C23 C22 108.42(17)
N1 C23 H23A 110.0
C22 C23 H23A 110.0
N1 C23 H23B 110.0
C22 C23 H23B 110.0
H23A C23 H23B 108.4
C23 N1 C8 112.84(18)
C23 N1 S1 116.99(14)
C8 N1 S1 118.49(15)
C22 O3 H3' 110.8
O2 S1 O1 120.27(12)
O2 S1 N1 106.08(10)
O1 S1 N1 105.94(10)
O2 S1 C1 108.19(11)
O1 S1 C1 108.72(11)
N1 S1 C1 106.88(10)

loop_
_geom_bond_atom_site_label_1
_geom_bond_atom_site_label_2
_geom_bond_distance
C1 C7 1.383(3)
C1 C2 1.385(3)
C1 S1 1.760(2)
C2 C3 1.384(3)
C2 H2 0.9500
C3 C4 1.391(3)
C3 H3 0.9500
C4 C6 1.390(4)
C4 C5 1.502(3)
C5 H5A 0.9800
C5 H5B 0.9800
C5 H5C 0.9800
C6 C7 1.382(3)
C6 H6 0.9500
C7 H7 0.9500
C8 N1 1.475(3)
C8 C9 1.490(3)
C8 H8A 0.9900
C8 H8B 0.9900
C9 C10 1.330(3)
C9 C17 1.526(3)
C10 C11 1.463(3)
C10 Cl1 1.727(2)
C11 C12 1.388(3)
C11 C16 1.400(3)
C12 C13 1.387(4)
C12 H12 0.9500
C13 C14 1.374(4)
C13 H13 0.9500
C14 C15 1.389(3)
C14 H14 0.9500
C15 C16 1.389(3)
C15 H15 0.9500
C16 C17 1.534(3)
C17 C18 1.551(3)
C17 C22 1.565(3)
C18 C19 1.524(3)
C18 H18A 0.9900
C18 H18B 0.9900
C19 C20 1.523(4)
C19 H19A 0.9900
C19 H19B 0.9900
C20 C21 1.522(3)
C20 H20A 0.9900
C20 H20B 0.9900
C21 C22 1.523(3)
C21 Cl2 1.802(2)
C21 H21 1.0000
C22 O3 1.423(3)
C22 C23 1.547(3)
C23 N1 1.467(3)
C23 H23A 0.9900
C23 H23B 0.9900
N1 S1 1.6421(19)
O1 S1 1.4297(19)
O2 S1 1.427(2)
O3 H3' 0.9879
